data_7112618
loop_
_publ_author_name
'Takuya Oguma'
'Tsutomu Katsuki'

_publ_section_title
;
 Iron-catalysed asymmetric tandem spiro-cyclization using dioxygen in air
 as the hydrogen acceptor
;
_journal_name_full Chem.Commun.
_journal_page_first 5053
_journal_paper_doi 10.1039/C4CC01555J
_journal_volume 50
_journal_year 2014
_chemical_absolute_configuration ad
_chemical_formula_moiety 'C18 H13 Br O2'
_chemical_formula_sum 'C18 H13 Br O2'
_chemical_formula_weight 341.20
_space_group_IT_number 19
_symmetry_cell_setting orthorhombic
_symmetry_Int_Tables_number 19
_symmetry_space_group_name_Hall 'P 2ac 2ab'
_symmetry_space_group_name_H-M 'P 21 21 21'
_atom_sites_solution_hydrogens geom
_atom_sites_solution_primary direct
_atom_sites_solution_secondary difmap
_cell_angle_alpha 90.0000
_cell_angle_beta 90.0000
_cell_angle_gamma 90.0000
_cell_formula_units_Z 4
_cell_length_a 5.42559(13)
_cell_length_b 12.7257(3)
_cell_length_c 21.3576(5)
_cell_measurement_reflns_used 11750
_cell_measurement_temperature 296
_cell_measurement_theta_max 68.17
_cell_measurement_theta_min 3.48
_cell_volume 1474.62(6)
_computing_cell_refinement 'RAPID AUTO'
_computing_data_collection 'RAPID AUTO (Rigaku, ????)'
_computing_data_reduction 'RAPID AUTO'
_computing_molecular_graphics 'CrystalStructure 4.0'
_computing_publication_material 'CrystalStructure 4.0 (Rigaku, 2010)'
_computing_structure_refinement 'SHELXL97 (Sheldrick, 2008)'
_computing_structure_solution 'SHELXS97 (Sheldrick, 2008)'
_diffrn_ambient_temperature 296
_diffrn_detector_area_resol_mean 10.000
_diffrn_measured_fraction_theta_full 0.999
_diffrn_measured_fraction_theta_max 0.999
_diffrn_measurement_device_type 'Rigaku R-AXIS RAPID'
_diffrn_measurement_method \w
_diffrn_radiation_type 'Cu K\a'
_diffrn_radiation_wavelength 1.54187
_diffrn_reflns_av_R_equivalents 0.0787
_diffrn_reflns_limit_h_max 6
_diffrn_reflns_limit_h_min -6
_diffrn_reflns_limit_k_max 15
_diffrn_reflns_limit_k_min -15
_diffrn_reflns_limit_l_max 25
_diffrn_reflns_limit_l_min -25
_diffrn_reflns_number 15195
_diffrn_reflns_theta_full 68.23
_diffrn_reflns_theta_max 68.23
_diffrn_standards_number 0
_exptl_absorpt_coefficient_mu 3.810
_exptl_absorpt_correction_type none
_exptl_crystal_colour yellow
_exptl_crystal_density_diffrn 1.537
_exptl_crystal_density_method 'not measured'
_exptl_crystal_description needle
_exptl_crystal_F_000 688.00
_exptl_crystal_size_max 0.400
_exptl_crystal_size_mid 0.200
_exptl_crystal_size_min 0.200
_refine_diff_density_max 0.750
_refine_diff_density_min -0.750
_refine_ls_abs_structure_details 'Flack, H. D. (1983), Acta Cryst. A39, 876-881.  1093 Friedel Pairs'
_refine_ls_abs_structure_Flack -0.04(7)
_refine_ls_extinction_coef 0.0083(13)
_refine_ls_extinction_method SHELXL
_refine_ls_goodness_of_fit_ref 1.013
_refine_ls_hydrogen_treatment constr
_refine_ls_number_parameters 191
_refine_ls_number_reflns 2693
_refine_ls_number_restraints 0
_refine_ls_R_factor_gt 0.0654
_refine_ls_shift/su_max 0.000
_refine_ls_structure_factor_coef Fsqd
_refine_ls_weighting_details 'w = 1/[\s^2^(Fo^2^)+(0.1442P)^2^+1.6815P] where P=(Fo^2^+2Fc^2^)/3'
_refine_ls_weighting_scheme calc
_refine_ls_wR_factor_ref 0.2344
_reflns_number_gt 1985
_reflns_number_total 2693
_reflns_threshold_expression F^2^>2.0\s(F^2^)
_cod_data_source_file c4cc01555j2.cif
_cod_data_source_block 130517
_cod_database_code 7112618

loop_
_symmetry_equiv_pos_site_id
_symmetry_equiv_pos_as_xyz
1 +X,+Y,+Z
2 1/2+X,1/2-Y,-Z
3 -X,1/2+Y,1/2-Z
4 1/2-X,-Y,1/2+Z

loop_
_atom_site_label
_atom_site_type_symbol
_atom_site_fract_x
_atom_site_fract_y
_atom_site_fract_z
_atom_site_U_iso_or_equiv
_atom_site_adp_type
_atom_site_occupancy
_atom_site_symmetry_multiplicity
_atom_site_calc_flag
_atom_site_refinement_flags
Br1 Br 0.7225(3) 0.93617(6) 0.95996(4) 0.0863(5) Uani 1.0 4 d .
O1 O 0.6890(17) 0.5474(6) 0.7623(4) 0.103(3) Uani 1.0 4 d .
O2 O 1.0681(10) 0.5346(4) 0.8445(3) 0.0665(14) Uani 1.0 4 d .
C1 C 0.8562(15) 0.4652(6) 0.8525(4) 0.0609(17) Uani 1.0 4 d .
C2 C 0.702(2) 0.4665(7) 0.7927(4) 0.076(3) Uani 1.0 4 d .
C3 C 0.5692(18) 0.3696(8) 0.7757(4) 0.076(3) Uani 1.0 4 d .
C4 C 0.642(2) 0.2796(7) 0.8011(4) 0.080(3) Uani 1.0 4 d .
C5 C 0.8449(19) 0.2686(6) 0.8452(4) 0.071(3) Uani 1.0 4 d .
C6 C 0.927(3) 0.1718(7) 0.8630(5) 0.091(3) Uani 1.0 4 d .
C7 C 1.124(3) 0.1611(8) 0.9051(6) 0.100(4) Uani 1.0 4 d .
C8 C 1.223(3) 0.2487(8) 0.9310(5) 0.093(3) Uani 1.0 4 d .
C9 C 1.1388(19) 0.3471(8) 0.9149(4) 0.078(3) Uani 1.0 4 d .
C10 C 0.9480(17) 0.3579(6) 0.8709(4) 0.0666(18) Uani 1.0 4 d .
C11 C 0.368(3) 0.3816(10) 0.7283(5) 0.097(3) Uani 1.0 4 d .
C12 C 0.6982(17) 0.5170(6) 0.9038(4) 0.0659(19) Uani 1.0 4 d .
C13 C 0.7878(16) 0.6285(5) 0.9036(3) 0.0600(16) Uani 1.0 4 d .
C14 C 1.0064(14) 0.6313(6) 0.8681(4) 0.0594(16) Uani 1.0 4 d .
C15 C 1.1405(17) 0.7203(6) 0.8607(4) 0.0680(19) Uani 1.0 4 d .
C16 C 1.0571(17) 0.8118(7) 0.8887(4) 0.069(2) Uani 1.0 4 d .
C17 C 0.8411(17) 0.8086(6) 0.9238(4) 0.0671(19) Uani 1.0 4 d .
C18 C 0.7106(17) 0.7192(6) 0.9321(3) 0.0621(17) Uani 1.0 4 d .
H4 H 0.5575 0.2190 0.7897 0.0962 Uiso 1.0 4 calc R
H6 H 0.8509 0.1120 0.8471 0.1091 Uiso 1.0 4 calc R
H7 H 1.1859 0.0950 0.9150 0.1200 Uiso 1.0 4 calc R
H8 H 1.3496 0.2422 0.9601 0.1112 Uiso 1.0 4 calc R
H9 H 1.2083 0.4065 0.9332 0.0931 Uiso 1.0 4 calc R
H11A H 0.2783 0.4452 0.7364 0.1163 Uiso 1.0 4 calc R
H11B H 0.2580 0.3227 0.7309 0.1163 Uiso 1.0 4 calc R
H11C H 0.4383 0.3847 0.6871 0.1163 Uiso 1.0 4 calc R
H12A H 0.5242 0.5132 0.8935 0.0790 Uiso 1.0 4 calc R
H12B H 0.7254 0.4840 0.9441 0.0790 Uiso 1.0 4 calc R
H15 H 1.2851 0.7200 0.8373 0.0816 Uiso 1.0 4 calc R
H16 H 1.1439 0.8743 0.8841 0.0827 Uiso 1.0 4 calc R
H18 H 0.5695 0.7193 0.9568 0.0745 Uiso 1.0 4 calc R

loop_
_atom_site_aniso_label
_atom_site_aniso_U_11
_atom_site_aniso_U_22
_atom_site_aniso_U_33
_atom_site_aniso_U_12
_atom_site_aniso_U_13
_atom_site_aniso_U_23
Br1 0.1171(9) 0.0623(6) 0.0796(7) 0.0002(5) -0.0004(6) -0.0075(4)
O1 0.127(6) 0.093(4) 0.089(4) -0.009(5) -0.026(5) 0.023(4)
O2 0.067(3) 0.060(3) 0.073(4) -0.012(3) 0.016(3) -0.001(3)
C1 0.067(4) 0.056(4) 0.060(4) -0.012(3) -0.006(4) 0.003(3)
C2 0.089(6) 0.072(5) 0.066(4) 0.003(5) -0.015(5) -0.004(4)
C3 0.079(6) 0.091(6) 0.056(4) 0.000(5) -0.001(4) -0.018(4)
C4 0.091(7) 0.077(6) 0.072(5) -0.021(5) 0.005(5) -0.018(4)
C5 0.097(7) 0.058(4) 0.058(4) -0.006(4) 0.005(4) -0.008(3)
C6 0.125(9) 0.059(5) 0.088(6) -0.006(5) -0.008(6) -0.001(5)
C7 0.119(9) 0.068(6) 0.113(8) 0.001(6) 0.001(7) 0.014(5)
C8 0.090(7) 0.094(6) 0.095(6) -0.002(6) -0.002(6) 0.027(5)
C9 0.089(6) 0.077(5) 0.067(5) -0.009(5) -0.000(5) 0.005(4)
C10 0.079(5) 0.060(4) 0.062(4) -0.010(4) 0.002(4) 0.002(4)
C11 0.090(7) 0.129(8) 0.072(6) 0.011(7) -0.013(5) -0.010(6)
C12 0.073(5) 0.063(4) 0.061(4) -0.012(4) 0.011(4) -0.005(3)
C13 0.066(4) 0.055(4) 0.059(4) -0.007(4) 0.005(4) 0.002(3)
C14 0.062(4) 0.056(4) 0.060(4) -0.011(4) 0.007(4) 0.004(4)
C15 0.074(5) 0.056(4) 0.074(5) -0.014(4) -0.004(4) 0.010(4)
C16 0.078(5) 0.059(4) 0.070(5) -0.016(4) -0.015(4) 0.008(4)
C17 0.080(6) 0.061(4) 0.060(4) -0.013(4) -0.006(4) 0.002(3)
C18 0.069(5) 0.063(4) 0.054(4) -0.008(4) -0.004(4) 0.005(3)

loop_
_atom_type_symbol
_atom_type_description
_atom_type_scat_dispersion_real
_atom_type_scat_dispersion_imag
_atom_type_scat_source
C C 0.0181 0.0091
;
International Tables for Crystallography
(1992, Vol. C, Tables 4.2.6.8 and 6.1.1.4)
;
H H 0.0000 0.0000
;
International Tables for Crystallography
(1992, Vol. C, Table 6.1.1.4)
;
O O 0.0492 0.0322
;
International Tables for Crystallography
(1992, Vol. C, Tables 4.2.6.8 and 6.1.1.4)
;
Br Br -0.6763 1.2805
;
International Tables for Crystallography
(1992, Vol. C, Tables 4.2.6.8 and 6.1.1.4)
;

loop_
_geom_angle_atom_site_label_1
_geom_angle_atom_site_label_2
_geom_angle_atom_site_label_3
_geom_angle
_geom_angle_publ_flag
C1 O2 C14 107.9(6) yes
O2 C1 C2 109.1(6) yes
O2 C1 C10 108.6(7) yes
O2 C1 C12 105.3(6) yes
C2 C1 C10 114.1(7) yes
C2 C1 C12 106.5(7) yes
C10 C1 C12 112.8(6) yes
O1 C2 C1 119.1(8) yes
O1 C2 C3 123.2(9) yes
C1 C2 C3 117.7(7) yes
C2 C3 C4 118.4(9) yes
C2 C3 C11 116.0(9) yes
C4 C3 C11 125.6(10) yes
C3 C4 C5 124.9(9) yes
C4 C5 C6 120.9(9) yes
C4 C5 C10 119.0(8) yes
C6 C5 C10 120.1(9) yes
C5 C6 C7 120.9(9) yes
C6 C7 C8 118.9(10) yes
C7 C8 C9 121.0(11) yes
C8 C9 C10 120.0(9) yes
C1 C10 C5 120.6(8) yes
C1 C10 C9 120.4(8) yes
C5 C10 C9 119.0(8) yes
C1 C12 C13 102.9(6) yes
C12 C13 C14 107.3(6) yes
C12 C13 C18 134.2(8) yes
C14 C13 C18 118.3(7) yes
O2 C14 C13 112.4(6) yes
O2 C14 C15 125.1(7) yes
C13 C14 C15 122.4(7) yes
C14 C15 C16 118.4(8) yes
C15 C16 C17 119.0(8) yes
Br1 C17 C16 118.5(6) yes
Br1 C17 C18 119.1(7) yes
C16 C17 C18 122.3(8) yes
C13 C18 C17 119.5(8) yes
C3 C4 H4 117.529 no
C5 C4 H4 117.532 no
C5 C6 H6 119.533 no
C7 C6 H6 119.541 no
C6 C7 H7 120.535 no
C8 C7 H7 120.532 no
C7 C8 H8 119.509 no
C9 C8 H8 119.514 no
C8 C9 H9 119.996 no
C10 C9 H9 119.992 no
C3 C11 H11A 109.471 no
C3 C11 H11B 109.475 no
C3 C11 H11C 109.469 no
H11A C11 H11B 109.469 no
H11A C11 H11C 109.473 no
H11B C11 H11C 109.470 no
C1 C12 H12A 111.179 no
C1 C12 H12B 111.179 no
C13 C12 H12A 111.182 no
C13 C12 H12B 111.192 no
H12A C12 H12B 109.116 no
C14 C15 H15 120.782 no
C16 C15 H15 120.788 no
C15 C16 H16 120.520 no
C17 C16 H16 120.524 no
C13 C18 H18 120.264 no
C17 C18 H18 120.257 no

loop_
_geom_bond_atom_site_label_1
_geom_bond_atom_site_label_2
_geom_bond_distance
_geom_bond_publ_flag
Br1 C17 1.909(8) yes
O1 C2 1.219(11) yes
O2 C1 1.460(10) yes
O2 C14 1.371(9) yes
C1 C2 1.528(12) yes
C1 C10 1.506(11) yes
C1 C12 1.538(11) yes
C2 C3 1.474(14) yes
C3 C4 1.328(13) yes
C3 C11 1.497(14) yes
C4 C5 1.456(14) yes
C5 C6 1.364(13) yes
C5 C10 1.379(12) yes
C6 C7 1.403(18) yes
C7 C8 1.356(16) yes
C8 C9 1.376(14) yes
C9 C10 1.405(13) yes
C12 C13 1.500(10) yes
C13 C14 1.409(11) yes
C13 C18 1.370(10) yes
C14 C15 1.356(11) yes
C15 C16 1.384(11) yes
C16 C17 1.393(12) yes
C17 C18 1.351(11) yes
C4 H4 0.930 no
C6 H6 0.930 no
C7 H7 0.930 no
C8 H8 0.930 no
C9 H9 0.930 no
C11 H11A 0.960 no
C11 H11B 0.960 no
C11 H11C 0.960 no
C12 H12A 0.970 no
C12 H12B 0.970 no
C15 H15 0.930 no
C16 H16 0.930 no
C18 H18 0.930 no

loop_
_geom_contact_atom_site_label_1
_geom_contact_atom_site_label_2
_geom_contact_distance
_geom_contact_publ_flag
_geom_contact_site_symmetry_2
O1 O2 2.710(10) no .
O1 C4 3.517(12) no .
O1 C11 2.830(15) no .
O1 C12 3.047(10) no .
O1 C13 3.236(10) no .
O1 C14 3.036(11) no .
O2 C5 3.595(10) no .
O2 C9 2.846(11) no .
O2 C18 3.575(10) no .
C1 C4 2.852(12) no .
C1 C15 3.599(11) no .
C2 C5 2.865(12) no .
C2 C13 3.175(11) no .
C2 C14 3.117(12) no .
C3 C10 2.895(13) no .
C3 C12 3.390(11) no .
C5 C8 2.761(15) no .
C5 C12 3.491(11) no .
C6 C9 2.744(14) no .
C7 C10 2.777(14) no .
C9 C12 3.232(13) no .
C10 C14 3.495(11) no .
C13 C16 2.771(11) no .
C14 C17 2.705(11) no .
C15 C18 2.787(13) no .
O2 C11 3.549(13) no 1_655
C11 O2 3.549(13) no 1_455
C11 C16 3.514(14) no 3_646
C11 C17 3.564(13) no 3_646
C15 C18 3.449(13) no 1_655
C16 C11 3.514(14) no 3_656
C17 C11 3.564(13) no 3_656
C18 C15 3.449(13) no 1_455
Br1 H16 2.9113 no .
Br1 H18 2.8825 no .
O1 H11A 2.6383 no .
O1 H11C 2.9520 no .
O1 H12A 2.9747 no .
O2 H9 2.6120 no .
O2 H12A 3.1433 no .
O2 H12B 2.8979 no .
O2 H15 2.6412 no .
C1 H9 2.6781 no .
C2 H4 3.2472 no .
C2 H11A 2.6076 no .
C2 H11B 3.3002 no .
C2 H11C 2.8665 no .
C2 H12A 2.4331 no .
C2 H12B 3.2439 no .
C3 H12A 3.1206 no .
C4 H6 2.6067 no .
C4 H11A 3.2016 no .
C4 H11B 2.6252 no .
C4 H11C 2.9898 no .
C5 H7 3.2434 no .
C5 H9 3.2388 no .
C5 H12B 3.5203 no .
C6 H4 2.6123 no .
C6 H8 3.2191 no .
C7 H9 3.2118 no .
C8 H6 3.2119 no .
C9 H7 3.2178 no .
C9 H12B 2.9078 no .
C10 H4 3.2582 no .
C10 H6 3.2133 no .
C10 H8 3.2467 no .
C10 H12A 3.0715 no .
C10 H12B 2.5460 no .
C11 H4 2.6588 no .
C12 H9 3.1674 no .
C12 H18 2.8981 no .
C13 H15 3.2631 no .
C14 H9 3.3640 no .
C14 H12A 3.0653 no .
C14 H12B 2.9108 no .
C14 H16 3.1996 no .
C14 H18 3.2342 no .
C16 H18 3.2401 no .
C17 H15 3.2397 no .
C18 H12A 2.9276 no .
C18 H12B 3.0057 no .
C18 H16 3.2361 no .
H4 H6 2.4259 no .
H4 H11A 3.4476 no .
H4 H11B 2.4420 no .
H4 H11C 3.1106 no .
H6 H7 2.3352 no .
H7 H8 2.2863 no .
H8 H9 2.2990 no .
H9 H12B 2.8090 no .
H12A H18 2.9601 no .
H12B H18 3.1235 no .
H15 H16 2.3329 no .
Br1 H6 3.3624 no 1_565
Br1 H7 3.3663 no 1_565
Br1 H9 3.0376 no 2_467
Br1 H11C 3.3245 no 3_656
Br1 H12A 3.5896 no 2_567
Br1 H12B 3.5358 no 2_467
Br1 H12B 3.5605 no 2_567
Br1 H18 3.2591 no 2_567
O1 H4 2.7909 no 3_656
O1 H6 3.5154 no 3_756
O1 H11A 3.4952 no 1_655
O1 H11B 3.5183 no 3_656
O1 H15 3.4918 no 1_455
O2 H11A 2.8147 no 1_655
O2 H12A 2.7005 no 1_655
C1 H11A 3.3854 no 1_655
C2 H11A 3.3616 no 1_655
C3 H15 3.1727 no 3_746
C4 H15 3.0750 no 3_746
C5 H11B 3.3844 no 1_655
C7 H4 3.4839 no 1_655
C7 H8 3.4677 no 2_457
C8 H4 3.5408 no 1_655
C8 H8 3.0870 no 2_457
C9 H8 3.2992 no 2_457
C9 H12A 3.0084 no 1_655
C10 H11A 3.5629 no 1_655
C10 H11B 3.4583 no 1_655
C11 H6 3.5482 no 3_656
C11 H15 3.1201 no 3_746
C11 H16 3.5750 no 3_746
C12 H9 3.0719 no 1_455
C13 H15 3.2869 no 1_455
C14 H11B 3.5304 no 3_656
C14 H12A 3.2317 no 1_655
C15 H11B 3.1932 no 3_656
C15 H11C 3.2612 no 3_756
C15 H12A 3.4310 no 1_655
C15 H18 3.1039 no 1_655
C16 H11B 3.0766 no 3_656
C16 H11C 3.2717 no 3_656
C16 H11C 3.3127 no 3_756
C16 H18 3.3513 no 1_655
C16 H18 3.3249 no 2_567
C17 H11B 3.3539 no 3_656
C17 H11C 2.9748 no 3_656
C17 H18 2.8568 no 2_567
C18 H11C 3.4002 no 3_656
C18 H15 3.0705 no 1_455
C18 H18 3.1687 no 2_567
H4 O1 2.7909 no 3_646
H4 C7 3.4839 no 1_455
H4 C8 3.5408 no 1_455
H4 H15 2.8439 no 3_746
H6 Br1 3.3624 no 1_545
H6 O1 3.5154 no 3_746
H6 C11 3.5482 no 3_646
H6 H11A 2.8587 no 3_646
H6 H11C 3.3704 no 3_646
H6 H16 3.5072 no 1_545
H7 Br1 3.3663 no 1_545
H7 H12B 3.1805 no 2_557
H7 H16 2.8943 no 1_545
H8 C7 3.4677 no 2_557
H8 C8 3.0870 no 2_557
H8 C9 3.2992 no 2_557
H8 H8 3.2103 no 2_457
H8 H8 3.2103 no 2_557
H8 H9 3.5450 no 2_557
H8 H12B 3.5958 no 2_557
H9 Br1 3.0376 no 2_567
H9 C12 3.0719 no 1_655
H9 H8 3.5450 no 2_457
H9 H12A 2.3454 no 1_655
H9 H12B 2.9835 no 1_655
H11A O1 3.4952 no 1_455
H11A O2 2.8147 no 1_455
H11A C1 3.3854 no 1_455
H11A C2 3.3616 no 1_455
H11A C10 3.5629 no 1_455
H11A H6 2.8587 no 3_656
H11A H16 3.5614 no 3_646
H11B O1 3.5183 no 3_646
H11B C5 3.3844 no 1_455
H11B C10 3.4583 no 1_455
H11B C14 3.5304 no 3_646
H11B C15 3.1932 no 3_646
H11B C16 3.0766 no 3_646
H11B C17 3.3539 no 3_646
H11B H15 3.5371 no 3_646
H11B H15 3.1584 no 3_746
H11B H16 3.3493 no 3_646
H11C Br1 3.3245 no 3_646
H11C C15 3.2612 no 3_746
H11C C16 3.2717 no 3_646
H11C C16 3.3127 no 3_746
H11C C17 2.9748 no 3_646
H11C C18 3.4002 no 3_646
H11C H6 3.3704 no 3_656
H11C H15 2.6296 no 3_746
H11C H16 3.5081 no 3_646
H11C H16 2.7320 no 3_746
H12A Br1 3.5896 no 2_467
H12A O2 2.7005 no 1_455
H12A C9 3.0084 no 1_455
H12A C14 3.2317 no 1_455
H12A C15 3.4310 no 1_455
H12A H9 2.3454 no 1_455
H12A H15 3.1700 no 1_455
H12B Br1 3.5605 no 2_467
H12B Br1 3.5358 no 2_567
H12B H7 3.1805 no 2_457
H12B H8 3.5958 no 2_457
H12B H9 2.9835 no 1_455
H15 O1 3.4918 no 1_655
H15 C3 3.1727 no 3_756
H15 C4 3.0750 no 3_756
H15 C11 3.1201 no 3_756
H15 C13 3.2869 no 1_655
H15 C18 3.0705 no 1_655
H15 H4 2.8439 no 3_756
H15 H11B 3.5371 no 3_656
H15 H11B 3.1584 no 3_756
H15 H11C 2.6296 no 3_756
H15 H12A 3.1700 no 1_655
H15 H18 2.9830 no 1_655
H16 C11 3.5750 no 3_756
H16 H6 3.5072 no 1_565
H16 H7 2.8943 no 1_565
H16 H11A 3.5614 no 3_656
H16 H11B 3.3493 no 3_656
H16 H11C 3.5081 no 3_656
H16 H11C 2.7320 no 3_756
H16 H18 3.4110 no 1_655
H18 Br1 3.2591 no 2_467
H18 C15 3.1039 no 1_455
H18 C16 3.3513 no 1_455
H18 C16 3.3249 no 2_467
H18 C17 2.8568 no 2_467
H18 C18 3.1687 no 2_467
H18 H15 2.9830 no 1_455
H18 H16 3.4110 no 1_455
H18 H18 3.3728 no 2_467
H18 H18 3.3728 no 2_567

loop_
_geom_torsion_atom_site_label_1
_geom_torsion_atom_site_label_2
_geom_torsion_atom_site_label_3
_geom_torsion_atom_site_label_4
_geom_torsion
_geom_torsion_publ_flag
C1 O2 C14 C13 12.5(8) no
C1 O2 C14 C15 -169.5(6) no
C14 O2 C1 C2 94.0(6) no
C14 O2 C1 C10 -141.0(5) no
C14 O2 C1 C12 -19.9(7) no
O2 C1 C2 O1 -33.7(11) no
O2 C1 C2 C3 148.1(7) no
O2 C1 C10 C5 -138.2(7) no
O2 C1 C10 C9 42.4(9) no
O2 C1 C12 C13 19.5(7) no
C2 C1 C10 C5 -16.4(11) no
C2 C1 C10 C9 164.3(7) no
C10 C1 C2 O1 -155.3(8) no
C10 C1 C2 C3 26.4(11) no
C2 C1 C12 C13 -96.3(7) no
C12 C1 C2 O1 79.5(10) no
C12 C1 C2 C3 -98.8(8) no
C10 C1 C12 C13 137.7(6) no
C12 C1 C10 C5 105.4(8) no
C12 C1 C10 C9 -73.9(9) no
O1 C2 C3 C4 162.6(9) no
O1 C2 C3 C11 -14.8(14) no
C1 C2 C3 C4 -19.2(12) no
C1 C2 C3 C11 163.4(7) no
C2 C3 C4 C5 0.3(14) no
C11 C3 C4 C5 177.4(8) no
C3 C4 C5 C6 -171.9(8) no
C3 C4 C5 C10 10.5(14) no
C4 C5 C6 C7 179.3(8) no
C4 C5 C10 C1 -1.2(12) no
C4 C5 C10 C9 178.1(7) no
C6 C5 C10 C1 -178.9(8) no
C6 C5 C10 C9 0.5(13) no
C10 C5 C6 C7 -3.2(15) no
C5 C6 C7 C8 4.1(17) no
C6 C7 C8 C9 -2.4(18) no
C7 C8 C9 C10 -0.2(16) no
C8 C9 C10 C1 -179.5(8) no
C8 C9 C10 C5 1.1(13) no
C1 C12 C13 C14 -12.6(7) no
C1 C12 C13 C18 171.4(7) no
C12 C13 C14 O2 0.6(8) no
C12 C13 C14 C15 -177.4(6) no
C12 C13 C18 C17 177.5(7) no
C14 C13 C18 C17 1.8(11) no
C18 C13 C14 O2 177.4(6) no
C18 C13 C14 C15 -0.7(11) no
O2 C14 C15 C16 -178.4(7) no
C13 C14 C15 C16 -0.6(12) no
C14 C15 C16 C17 0.7(12) no
C15 C16 C17 Br1 -178.0(7) no
C15 C16 C17 C18 0.5(12) no
Br1 C17 C18 C13 176.7(5) no
C16 C17 C18 C13 -1.8(12) no
